data_2203251
loop_
_publ_author_name
'Zhang, Xian-Ming'
'Fang, Rui-Qin'
'Wu, Hai-Shun'
'Ng, Seik Weng'

_publ_section_title
;
 Bis(3,5-dimethylpiperazinium)
 di-\m~5~-hydrogenphosphato-penta-\m~2~-oxo-pentakis[dioxomolybdenum(V)]
 dihydrate
;
_journal_issue 2
_journal_name_full 'Acta Crystallographica Section E'
_journal_page_first m171
_journal_page_last m173
_journal_paper_doi 10.1107/S160053680400011X
_journal_volume 60
_journal_year 2004
_chemical_formula_iupac '(C6 H16 N2)2 [Mo5 O15 (H1 P1 O4)2], 2H2 O'
_chemical_formula_moiety '(C6 H16 N2 2+)2, Mo5 P2 O23 H2 4-, 2(H2 O)'
_chemical_formula_sum 'C12 H38 Mo5 N4 O25 P2'
_chemical_formula_weight 1180.10
_chemical_name_systematic
;
Bis(3,5-dimethylpiperazinium)
di-\m~5~-hydrogenphosphato-penta-\m~2~-oxo-pentakis[dioxomolybdenum(III)]
dihydrate
;
_space_group_IT_number 15
_symmetry_cell_setting monoclinic
_symmetry_space_group_name_Hall '-C 2yc'
_symmetry_space_group_name_H-M 'C 1 2/c 1'
_atom_sites_solution_hydrogens geom
_atom_sites_solution_primary direct
_atom_sites_solution_secondary difmap
_audit_creation_method SHELXL-97
_cell_angle_alpha 90.00
_cell_angle_beta 90.7150(10)
_cell_angle_gamma 90.00
_cell_formula_units_Z 4
_cell_length_a 10.8677(5)
_cell_length_b 21.9600(10)
_cell_length_c 13.7160(6)
_cell_measurement_reflns_used 6915
_cell_measurement_temperature 298(2)
_cell_measurement_theta_max 27.0
_cell_measurement_theta_min 2.4
_cell_volume 3273.1(3)
_computing_cell_refinement SMART
_computing_data_collection 'SMART (Bruker, 2001)'
_computing_data_reduction 'SAINT (Bruker, 2001)'
_computing_molecular_graphics 'ORTEPII (Johnson, 1976)'
_computing_publication_material SHELXL97
_computing_structure_refinement 'SHELXL97 (Sheldrick, 1997)'
_computing_structure_solution 'SHELXS97 (Sheldrick, 1997)'
_diffrn_ambient_temperature 298(2)
_diffrn_measured_fraction_theta_full 0.99
_diffrn_measured_fraction_theta_max 0.99
_diffrn_measurement_device_type 'Bruker APEX area-detector'
_diffrn_measurement_method '\f and \w'
_diffrn_radiation_monochromator graphite
_diffrn_radiation_source 'fine-focus sealed tube'
_diffrn_radiation_type MoK\a
_diffrn_radiation_wavelength 0.71073
_diffrn_reflns_av_R_equivalents 0.049
_diffrn_reflns_av_sigmaI/netI 0.056
_diffrn_reflns_limit_h_max 13
_diffrn_reflns_limit_h_min -10
_diffrn_reflns_limit_k_max 27
_diffrn_reflns_limit_k_min -25
_diffrn_reflns_limit_l_max 16
_diffrn_reflns_limit_l_min -17
_diffrn_reflns_number 9212
_diffrn_reflns_theta_full 27.0
_diffrn_reflns_theta_max 27.0
_diffrn_reflns_theta_min 1.9
_diffrn_standards_decay_% 0
_diffrn_standards_interval_time 0
_diffrn_standards_number 0
_exptl_absorpt_coefficient_mu 2.06
_exptl_absorpt_correction_T_max 0.662
_exptl_absorpt_correction_T_min 0.438
_exptl_absorpt_correction_type multi-scan
_exptl_absorpt_process_details '(SADABS; Sheldrick, 1996)'
_exptl_crystal_colour colorless
_exptl_crystal_density_diffrn 2.395
_exptl_crystal_density_method 'not measured'
_exptl_crystal_description Prism
_exptl_crystal_F_000 2312
_exptl_crystal_size_max 0.32
_exptl_crystal_size_mid 0.26
_exptl_crystal_size_min 0.20
_refine_diff_density_max 0.88
_refine_diff_density_min -1.01
_refine_ls_extinction_method none
_refine_ls_goodness_of_fit_ref 1.04
_refine_ls_hydrogen_treatment constr
_refine_ls_matrix_type full
_refine_ls_number_parameters 228
_refine_ls_number_reflns 3538
_refine_ls_number_restraints 13
_refine_ls_restrained_S_all 1.07
_refine_ls_R_factor_all 0.042
_refine_ls_R_factor_gt 0.034
_refine_ls_shift/su_max 0.001
_refine_ls_shift/su_mean <0.001
_refine_ls_structure_factor_coef Fsqd
_refine_ls_weighting_details 'calc w = 1/[\s^2^(Fo^2^)+(0.0473P)^2^] where P = (Fo^2^+2Fc^2^)/3'
_refine_ls_weighting_scheme calc
_refine_ls_wR_factor_gt 0.078
_refine_ls_wR_factor_ref 0.095
_reflns_number_gt 3017
_reflns_number_total 3538
_reflns_threshold_expression I>2\s(I)'
_cod_data_source_file ya6186.cif
_cod_data_source_block I
_cod_depositor_comments
;
The following automatic conversions were performed:
'_symmetry_cell_setting' value 'Monoclinic' changed to 'monoclinic'
according to '/home/saulius/struct/CIF-dictionaries/cif_core.dic'
dictionary named 'cif_core.dic' version 2.4.1 from
2010-06-29.

'_exptl_absorpt_correction_type' value 'Multi-scan' changed
to 'multi-scan' according to
'/home/saulius/struct/CIF-dictionaries/cif_core.dic' dictionary named
'cif_core.dic' version 2.4.1 from 2010-06-29.

Automatic conversion script
Id: cif_fix_enum 1527 2010-12-29 10:47:43Z saulius 

The following automatic conversions were performed:

'_symmetry_cell_setting' value 'Monoclinic' changed to 'monoclinic'
according to /home/saulius/struct/CIF-dictionaries/cif_core.dic
dictionary named 'cif_core.dic' version 2.4.1 from
2010-06-29.

'_exptl_absorpt_correction_type' value 'Multi-scan'
changed to 'multi-scan' according to
/home/saulius/struct/CIF-dictionaries/cif_core.dic dictionary named
'cif_core.dic' version 2.4.1 from 2010-06-29.

Automatic conversion script
Id: cif_fix_values 1715 2011-07-08 13:25:40Z adriana 
;
_cod_original_sg_symbol_H-M 'C 2/c'
_cod_database_code 2203251
_cod_database_fobs_code 2203251

loop_
_symmetry_equiv_pos_as_xyz
'x, y, z'
'-x, y, -z+1/2'
'x+1/2, y+1/2, z'
'-x+1/2, y+1/2, -z+1/2'
'-x, -y, -z'
'x, -y, z-1/2'
'-x+1/2, -y+1/2, -z'
'x+1/2, -y+1/2, z-1/2'

loop_
_atom_site_label
_atom_site_fract_x
_atom_site_fract_y
_atom_site_fract_z
_atom_site_U_iso_or_equiv
_atom_site_adp_type
_atom_site_calc_flag
_atom_site_refinement_flags
_atom_site_occupancy
_atom_site_disorder_assembly
_atom_site_disorder_group
_atom_site_type_symbol
Mo1 0.0000 0.69434(2) 0.2500 0.0209(2) Uani d S 1 . . Mo
Mo2 0.25271(4) 0.60436(2) 0.28370(3) 0.02200(10) Uani d . 1 . . Mo
Mo3 0.16853(4) 0.45807(2) 0.25107(3) 0.01810(10) Uani d . 1 . . Mo
P1 0.01890(10) 0.56061(5) 0.11368(8) 0.0168(2) Uani d . 1 . . P
O1 -0.0185(3) 0.58450(10) 0.0104(2) 0.0260(10) Uani d . 1 . . O
O2 0.0969(3) 0.50350(10) 0.1077(2) 0.0190(10) Uani d . 1 . . O
O3 0.0887(3) 0.61290(10) 0.1621(2) 0.0200(10) Uani d . 1 . . O
O4 -0.0638(4) 0.7418(2) 0.3313(3) 0.0390(10) Uani d . 1 . . O
O5 0.1435(3) 0.66760(10) 0.3201(2) 0.0240(10) Uani d . 1 . . O
O6 0.3464(3) 0.6420(2) 0.2053(3) 0.0380(10) Uani d . 1 . . O
O7 0.3357(4) 0.5994(2) 0.3895(3) 0.0390(10) Uani d . 1 . . O
O8 0.2839(3) 0.52280(10) 0.2328(3) 0.0250(10) Uani d . 1 . . O
O9 0.0988(3) 0.54470(10) 0.3311(2) 0.0190(10) Uani d . 1 . . O
O10 0.0000 0.4329(2) 0.2500 0.0200(10) Uani d S 1 . . O
O11 0.2317(3) 0.4072(2) 0.1714(3) 0.0290(10) Uani d . 1 . . O
O12 0.2089(3) 0.4293(2) 0.3617(3) 0.0300(10) Uani d . 1 . . O
O1W -0.1881(5) 0.6924(2) 0.5060(4) 0.070(2) Uani d . 1 . . O
N1 0.0531(8) 0.6931(4) 0.8374(6) 0.038(2) Uani d PD 0.50 A -1 N
N1' -0.0540(8) 0.7419(4) 0.6659(6) 0.038(2) Uani d PD 0.50 A -1 N
N2 0.3973(4) 0.5228(2) 0.5527(3) 0.0370(10) Uani d . 1 . . N
C1 0.1339(8) 0.7127(9) 0.7549(7) 0.039(3) Uani d PD 0.50 A -1 C
C1' -0.1309(8) 0.7250(10) 0.7494(7) 0.039(3) Uani d PD 0.50 A -1 C
C2 0.0645(8) 0.7073(5) 0.6601(6) 0.040(3) Uani d PD 0.50 A -1 C
C2' -0.0577(9) 0.7339(5) 0.8411(6) 0.040(3) Uani d PD 0.50 . -1 C
C3 0.1332(7) 0.7236(3) 0.5676(5) 0.053(2) Uani d D 1 . . C
C4 0.4025(5) 0.4577(2) 0.5229(4) 0.0320(10) Uani d . 1 . . C
C5 0.4785(5) 0.4501(2) 0.4285(4) 0.0300(10) Uani d . 1 . . C
C6 0.4890(6) 0.3839(3) 0.4037(6) 0.057(2) Uani d . 1 . . C
H1 -0.0323 0.5556 -0.0259 0.038 Uiso calc R 1 . . H
H1w1 -0.1543 0.7060 0.4536 0.084 Uiso d . 1 . . H
H1w2 -0.2408 0.6656 0.4865 0.084 Uiso d . 1 . . H
H1n1 0.0291 0.6543 0.8284 0.046 Uiso calc PR 0.50 A -1 H
H1n2 0.0953 0.6954 0.8941 0.046 Uiso calc PR 0.50 A -1 H
H1n3 -0.0368 0.7819 0.6694 0.046 Uiso calc PR 0.50 A -1 H
H1n4 -0.0976 0.7356 0.6106 0.046 Uiso calc PR 0.50 A -1 H
H1a 0.1599 0.7545 0.7647 0.047 Uiso calc PR 0.50 A -1 H
H1b 0.2068 0.6872 0.7534 0.047 Uiso calc PR 0.50 A -1 H
H1'1 -0.1569 0.6832 0.7436 0.047 Uiso calc PR 0.50 A -1 H
H1'2 -0.2037 0.7508 0.7505 0.047 Uiso calc PR 0.50 A -1 H
H2 0.0418 0.6643 0.6537 0.048 Uiso calc PR 0.50 A -1 H
H2' -0.0284 0.7761 0.8423 0.048 Uiso calc PR 0.50 . -1 H
H2n1 0.3523 0.5259 0.6071 0.044 Uiso calc R 1 . . H
H2n2 0.3590 0.5442 0.5054 0.044 Uiso calc R 1 . . H
H3a 0.2084 0.7008 0.5651 0.079 Uiso calc R 1 A . H
H3b 0.1516 0.7663 0.5676 0.079 Uiso calc R 1 . . H
H3c 0.0829 0.7139 0.5117 0.079 Uiso calc R 1 . . H
H4a 0.3197 0.4425 0.5117 0.038 Uiso calc R 1 . . H
H4b 0.4399 0.4338 0.5749 0.038 Uiso calc R 1 . . H
H5 0.4377 0.4718 0.3747 0.036 Uiso calc R 1 . . H
H6a 0.5366 0.3793 0.3457 0.085 Uiso calc R 1 . . H
H6b 0.4083 0.3672 0.3930 0.085 Uiso calc R 1 . . H
H6c 0.5288 0.3627 0.4566 0.085 Uiso calc R 1 . . H

loop_
_atom_site_aniso_label
_atom_site_aniso_U_11
_atom_site_aniso_U_22
_atom_site_aniso_U_33
_atom_site_aniso_U_12
_atom_site_aniso_U_13
_atom_site_aniso_U_23
Mo1 0.0237(3) 0.0152(3) 0.0238(3) 0.000 -0.0039(2) 0.000
Mo2 0.0182(2) 0.0176(2) 0.0299(3) -0.0024(2) -0.0041(2) -0.0011(2)
Mo3 0.0158(2) 0.0161(2) 0.0225(2) 0.0014(2) -0.0011(2) 0.0009(2)
P1 0.0220(6) 0.0159(6) 0.0125(6) -0.0011(5) -0.0013(4) -0.0004(4)
O1 0.041(2) 0.018(2) 0.018(2) -0.001(2) -0.006(2) -0.0010(10)
O2 0.024(2) 0.019(2) 0.014(2) 0.0020(10) 0.0000(10) -0.0010(10)
O3 0.024(2) 0.018(2) 0.020(2) -0.0040(10) 0.0000(10) 0.0000(10)
O4 0.038(2) 0.027(2) 0.051(3) 0.007(2) 0.001(2) -0.011(2)
O5 0.025(2) 0.019(2) 0.027(2) -0.0010(10) -0.0080(10) -0.0080(10)
O6 0.032(2) 0.027(2) 0.055(3) -0.008(2) 0.011(2) 0.004(2)
O7 0.036(2) 0.036(2) 0.044(2) 0.003(2) -0.020(2) -0.007(2)
O8 0.013(2) 0.021(2) 0.040(2) 0.0000(10) -0.0010(10) -0.001920
O9 0.021(2) 0.018(2) 0.018(2) 0.0010(10) 0.0000(10) 0.0000(10)
O10 0.016(2) 0.016(2) 0.029(3) 0.000 0.000(2) 0.000
O11 0.026(2) 0.023(2) 0.039(2) 0.005(2) 0.007(2) -0.003(2)
O12 0.031(2) 0.032(2) 0.028(2) 0.002(2) -0.009(2) 0.009(2)
O1w 0.069(3) 0.090(4) 0.049(3) 0.001(3) 0.013(3) -0.021(3)
N1 0.051(4) 0.022(3) 0.043(4) 0.002(3) 0.004(3) 0.001(3)
N1' 0.051(4) 0.022(3) 0.043(4) 0.002(3) 0.004(3) 0.001(3)
N2 0.018(2) 0.056(3) 0.036(3) 0.003(2) 0.003(2) -0.015(2)
C1 0.039(4) 0.046(8) 0.033(4) -0.004(6) 0.010(3) -0.006(6)
C1' 0.039(4) 0.046(8) 0.033(4) -0.004(6) 0.010(3) -0.006(6)
C2 0.042(4) 0.025(8) 0.053(5) 0.004(3) 0.018(4) -0.003(3)
C2' 0.042(4) 0.025(8) 0.053(5) 0.004(3) 0.018(4) -0.003(3)
C3 0.061(4) 0.048(4) 0.049(4) -0.004(3) 0.027(3) 0.004(3)
C4 0.022(3) 0.036(3) 0.038(3) -0.005(2) 0.000(2) 0.004(2)
C5 0.021(3) 0.041(3) 0.029(3) 0.001(2) -0.003(2) -0.008(2)
C6 0.038(4) 0.053(4) 0.079(5) 0.004(3) -0.009(3) -0.033(4)

loop_
_atom_type_symbol
_atom_type_description
_atom_type_scat_dispersion_real
_atom_type_scat_dispersion_imag
_atom_type_scat_source
C C 0.0033 0.0016 'International Tables Vol C Tables 4.2.6.8 and 6.1.1.4'
H H 0.0000 0.0000 'International Tables Vol C Tables 4.2.6.8 and 6.1.1.4'
N N 0.0061 0.0033 'International Tables Vol C Tables 4.2.6.8 and 6.1.1.4'
O O 0.0106 0.0060 'International Tables Vol C Tables 4.2.6.8 and 6.1.1.4'
P P 0.1023 0.0942 'International Tables Vol C Tables 4.2.6.8 and 6.1.1.4'
Mo Mo -1.6832 0.6857 'International Tables Vol C Tables 4.2.6.8 and 6.1.1.4'

loop_
_geom_angle_atom_site_label_1
_geom_angle_atom_site_label_2
_geom_angle_atom_site_label_3
_geom_angle_site_symmetry_1
_geom_angle_site_symmetry_3
_geom_angle
_geom_angle_publ_flag
O3 Mo1 O3 . 2 81.9(2) yes
O3 Mo1 O4 . . 168.2(2) yes
O3 Mo1 O4 . 2 87.5(2) yes
O3 Mo1 O5 . . 71.90(10) yes
O3 Mo1 O5 . 2 81.20(10) yes
O3 Mo1 O4 2 . 87.5(2) no
O3 Mo1 O4 2 2 168.2(2) no
O3 Mo1 O5 2 . 81.20(10) no
O3 Mo1 O5 2 2 71.90(10) no
O4 Mo1 O4 . 2 103.4(3) yes
O4 Mo1 O5 . . 101.4(2) yes
O4 Mo1 O5 . 2 100.6(2) yes
O4 Mo1 O5 2 . 100.6(2) no
O4 Mo1 O5 2 2 101.4(2) no
O5 Mo1 O5 . 2 144.2(2) yes
O3 Mo2 O8 . . 87.40(10) yes
O3 Mo2 O9 . . 72.50(10) yes
O3 Mo2 O5 . . 70.70(10) yes
O3 Mo2 O6 . . 88.2(2) yes
O3 Mo2 O7 . . 164.8(2) yes
O5 Mo2 O6 . . 101.1(2) yes
O5 Mo2 O7 . . 98.6(2) yes
O5 Mo2 O8 . . 151.30(10) yes
O5 Mo2 O9 . . 83.10(10) yes
O6 Mo2 O7 . . 104.7(2) yes
O6 Mo2 O8 . . 96.4(2) yes
O6 Mo2 O9 . . 157.9(2) yes
O7 Mo2 O8 . . 98.8(2) yes
O7 Mo2 O9 . . 96.0(2) yes
O8 Mo2 O9 . . 72.50(10) yes
O2 Mo3 O8 . . 77.50(10) yes
O2 Mo3 O9 . . 86.60(10) yes
O2 Mo3 O10 . . 78.90(10) yes
O2 Mo3 O11 . . 82.70(10) yes
O2 Mo3 O12 . . 173.8(2) yes
O8 Mo3 O9 . . 70.90(10) yes
O8 Mo3 O10 . . 147.4(2) yes
O8 Mo3 O11 . . 97.6(2) yes
O8 Mo3 O12 . . 103.4(2) yes
O9 Mo3 O10 . . 85.60(10) yes
O9 Mo3 O11 . . 165.80(10) yes
O9 Mo3 O12 . . 87.90(10) yes
O10 Mo3 O11 . . 101.4(2) yes
O10 Mo3 O12 . . 97.80(10) yes
O11 Mo3 O12 . . 103.1(2) yes
O2 P1 O3 . . 111.7(2) no
O2 P1 O9 . 2 108.0(2) no
O3 P1 O9 . 2 111.7(2) no
O2 P1 O1 . . 111.6(2) no
O3 P1 O1 . . 105.4(2) no
O9 P1 O1 2 . 108.4(2) no
P1 O2 Mo3 . . 119.3(2) no
P1 O3 Mo1 . . 125.9(2) no
P1 O3 Mo2 . . 126.7(2) no
Mo1 O3 Mo2 . . 90.50(10) no
Mo2 O5 Mo1 . . 127.0(2) no
Mo3 O8 Mo2 . . 121.2(2) no
P1 O9 Mo2 2 . 130.0(2) no
P1 O9 Mo3 2 . 134.2(2) no
Mo2 O9 Mo3 . . 95.30(10) no
Mo3 O10 Mo3 2 . 146.3(2) no
C2' N1 C1 . . 109.4(7) no
C1' N1' C2 . . 114.3(7) no
C2 C1 N1 . . 109.8(7) no
N1' C1' C2' . . 108.9(7) no
N1' C2 C1 . . 109.7(7) no
N1' C2 C3 . . 110.8(7) no
C1 C2 C3 . . 117.3(8) no
C1' C2' N1 . . 108.4(7) no
C1' C2' C3 . 2_556 112.8(8) no
N1 C2' C3 . 2_556 112.3(7) no
C4 N2 C5 . 5_666 113.1(4) no
N2 C4 C5 . . 110.7(4) no
N2 C5 C6 5_666 . 110.8(4) no
N2 C5 C4 5_666 . 107.6(4) no
C6 C5 C4 . . 109.6(5) no
P1 O1 H1 . . 109.5 no
H1w1 O1w H1w2 . . 105.4 no
C2' N1 H1n1 . . 109.8 no
C1 N1 H1n1 . . 109.8 no
C2' N1 H1n2 . . 109.8 no
C1 N1 H1n2 . . 109.8 no
H1n1 N1 H1n2 . . 108.2 no
C1' N1' H1n3 . . 108.7 no
C2 N1' H1n3 . . 108.7 no
C1' N1' H1n4 . . 108.7 no
C2 N1' H1n4 . . 108.7 no
H1n3 N1' H1n4 . . 107.6 no
C2 C1 H1a . . 109.7 no
N1 C1 H1a . . 109.7 no
C2 C1 H1b . . 109.7 no
N1 C1 H1b . . 109.7 no
H1a C1 H1b . . 108.2 no
N1' C1' H1'1 . . 109.9 no
C2' C1' H1'1 . . 109.9 no
N1' C1' H1'2 . . 109.9 no
C2' C1' H1'2 . . 109.9 no
H1'1 C1' H1'2 . . 108.3 no
N1' C2 H2 . . 106.1 no
C1 C2 H2 . . 106.1 no
C3 C2 H2 . . 106.1 no
C1' C2' H2' . . 107.7 no
N1 C2' H2' . . 107.7 no
C3 C2' H2' 2_556 . 107.7 no
C4 N2 H2n1 . . 109.0 no
C5 N2 H2n1 5_666 . 109.0 no
C4 N2 H2n2 . . 109.0 no
C5 N2 H2n2 5_666 . 109.0 no
H2n1 N2 H2n2 . . 107.8 no
C2 C3 H3a . . 109.5 no
C2 C3 H3b . . 109.5 no
H3a C3 H3b . . 109.5 no
C2 C3 H3c . . 109.5 no
H3a C3 H3c . . 109.5 no
H3b C3 H3c . . 109.5 no
N2 C4 H4a . . 109.5 no
C5 C4 H4a . . 109.5 no
N2 C4 H4b . . 109.5 no
C5 C4 H4b . . 109.5 no
H4a C4 H4b . . 108.1 no
N2 C5 H5 5_666 . 109.6 no
C6 C5 H5 . . 109.6 no
C4 C5 H5 . . 109.6 no
C5 C6 H6a . . 109.5 no
C5 C6 H6b . . 109.5 no
H6a C6 H6b . . 109.5 no
C5 C6 H6c . . 109.5 no
H6a C6 H6c . . 109.5 no
H6b C6 H6c . . 109.5 no

loop_
_geom_bond_atom_site_label_1
_geom_bond_atom_site_label_2
_geom_bond_site_symmetry_2
_geom_bond_distance
_geom_bond_publ_flag
Mo1 O3 . 2.369(3) yes
Mo1 O3 2 2.369(3) ?
Mo1 O4 . 1.683(4) yes
Mo1 O4 2 1.683(4) no
Mo1 O5 . 1.914(3) yes
Mo1 O5 2 1.914(3) no
Mo2 O3 . 2.433(3) yes
Mo2 O5 . 1.897(3) yes
Mo2 O6 . 1.704(4) yes
Mo2 O7 . 1.703(4) yes
Mo2 O8 . 1.953(3) yes
Mo2 O9 . 2.228(3) yes
Mo3 O2 . 2.331(3) yes
Mo3 O8 . 1.914(3) yes
Mo3 O9 . 2.328(3) yes
Mo3 O10 . 1.9130(10) yes
Mo3 O11 . 1.713(3) yes
Mo3 O12 . 1.697(3) yes
P1 O2 . 1.516(3) no
P1 O3 . 1.524(3) no
P1 O9 2 1.534(3) no
P1 O1 . 1.560(3) no
N1 C1 . 1.503(9) no
N1 C2' . 1.501(8) no
N1' C1' . 1.471(9) no
N1' C2 . 1.499(8) no
C1 C2 . 1.500(9) no
C1' C2' . 1.491(9) no
C2 C3 . 1.523(7) no
C2' C3 2_556 1.520(10) no
N2 C4 . 1.488(7) no
N2 C5 5_666 1.495(6) no
C4 C5 . 1.553(7) no
C5 N2 5_666 1.495(6) no
C5 C6 . 1.500(8) no
O1 H1 . 0.82 no
O1w H1w1 . 0.86 no
O1w H1w2 . 0.86 no
N1 H1n1 . 0.90 no
N1 H1n2 . 0.90 no
N1' H1n3 . 0.90 no
N1' H1n4 . 0.90 no
C1 H1a . 0.97 no
C1 H1b . 0.97 no
C1' H1'1 . 0.97 no
C1' H1'2 . 0.97 no
C2 H2 . 0.98 no
C2' H2' . 0.98 no
N2 H2n1 . 0.90 no
N2 H2n2 . 0.90 no
C3 H3a . 0.96 no
C3 H3b . 0.96 no
C3 H3c . 0.96 no
C4 H4a . 0.97 no
C4 H4b . 0.97 no
C5 H5 . 0.98 no
C6 H6a . 0.96 no
C6 H6b . 0.96 no
C6 H6c . 0.96 no

loop_
_geom_hbond_atom_site_label_D
_geom_hbond_atom_site_label_H
_geom_hbond_atom_site_label_A
_geom_hbond_site_symmetry_A
_geom_hbond_distance_DH
_geom_hbond_distance_HA
_geom_hbond_distance_DA
_geom_hbond_angle_DHA
_geom_hbond_publ_flag
O1 H1 O2 5_565 0.82 1.85 2.656(4) 168 yes
O1w H1w1 O4 . 0.86 2.11 2.970(7) 177 yes
N1 H1n1 O10 5_566 0.90 2.22 3.067(9) 158 yes
N1 H1n2 O1w 2_556 0.90 1.69 2.590(10) 172 yes
N1' H1n3 O6 8_466 0.90 2.16 2.825(9) 130 yes
N1' H1n4 O1w . 0.90 1.97 2.840(10) 160 yes
N2 H2n1 O8 6_566 0.90 2.17 2.950(6) 145 yes
N2 H2n1 O11 6_566 0.90 2.16 2.886(6) 137 yes
N2 H2n2 O7 . 0.90 2.01 2.872(6) 160 yes

loop_
_geom_torsion_atom_site_label_1
_geom_torsion_atom_site_label_2
_geom_torsion_atom_site_label_3
_geom_torsion_atom_site_label_4
_geom_torsion_site_symmetry_1
_geom_torsion_site_symmetry_4
_geom_torsion
_geom_torsion_publ_flag
O3 P1 O2 Mo3 . . 61.5(2) no
O9 P1 O2 Mo3 2 . -61.7(2) no
O1 P1 O2 Mo3 . . 179.3(2) no
O11 Mo3 O2 P1 . . 179.5(2) no
O10 Mo3 O2 P1 . . 76.3(2) no
O8 Mo3 O2 P1 . . -81.0(2) no
O9 Mo3 O2 P1 . . -9.8(2) no
O2 P1 O3 Mo1 . . -152.3(2) no
O9 P1 O3 Mo1 2 . -31.2(3) no
O1 P1 O3 Mo1 . . 86.3(2) no
O2 P1 O3 Mo2 . . -28.7(3) no
O9 P1 O3 Mo2 2 . 92.4(2) no
O1 P1 O3 Mo2 . . -150.1(2) no
O4 Mo1 O3 P1 2 . -120.5(2) no
O4 Mo1 O3 P1 . . 80.9(8) no
O5 Mo1 O3 P1 2 . -18.5(2) no
O5 Mo1 O3 P1 . . 137.6(2) no
O3 Mo1 O3 P1 2 . 54.3(2) no
O4 Mo1 O3 Mo2 2 . 101.4(2) no
O4 Mo1 O3 Mo2 . . -57.2(8) no
O5 Mo1 O3 Mo2 2 . -156.70(10) no
O5 Mo1 O3 Mo2 . . -0.50(10) no
O3 Mo1 O3 Mo2 2 . -83.80(10) no
O7 Mo2 O3 P1 . . -90.6(6) no
O6 Mo2 O3 P1 . . 120.6(3) no
O5 Mo2 O3 P1 . . -137.1(3) no
O8 Mo2 O3 P1 . . 24.1(2) no
O9 Mo2 O3 P1 . . -48.4(2) no
O7 Mo2 O3 Mo1 . . 47.0(6) no
O6 Mo2 O3 Mo1 . . -101.80(10) no
O5 Mo2 O3 Mo1 . . 0.50(10) no
O8 Mo2 O3 Mo1 . . 161.70(10) no
O9 Mo2 O3 Mo1 . . 89.20(10) no
O7 Mo2 O5 Mo1 . . -169.7(2) no
O6 Mo2 O5 Mo1 . . 83.3(2) no
O8 Mo2 O5 Mo1 . . -43.0(4) no
O9 Mo2 O5 Mo1 . . -74.6(2) no
O3 Mo2 O5 Mo1 . . -0.8(2) no
O4 Mo1 O5 Mo2 2 . -83.0(2) no
O4 Mo1 O5 Mo2 . . 170.8(2) no
O5 Mo1 O5 Mo2 2 . 44.0(2) no
O3 Mo1 O5 Mo2 2 . 85.1(2) no
O3 Mo1 O5 Mo2 . . 0.8(2) no
O12 Mo3 O8 Mo2 . . -86.3(2) no
O11 Mo3 O8 Mo2 . . 168.2(2) no
O10 Mo3 O8 Mo2 . . 42.8(3) no
O9 Mo3 O8 Mo2 . . -3.3(2) no
O2 Mo3 O8 Mo2 . . 87.5(2) no
O7 Mo2 O8 Mo3 . . 96.9(2) no
O6 Mo2 O8 Mo3 . . -157.0(2) no
O5 Mo2 O8 Mo3 . . -29.7(4) no
O9 Mo2 O8 Mo3 . . 3.37(17) no
O3 Mo2 O8 Mo3 . . -69.1(2) no
O7 Mo2 O9 P1 . 2 87.2(3) no
O6 Mo2 O9 P1 . 2 -113.1(4) no
O5 Mo2 O9 P1 . 2 -10.8(2) no
O8 Mo2 O9 P1 . 2 -175.4(3) no
O3 Mo2 O9 P1 . 2 -82.6(2) no
O7 Mo2 O9 Mo3 . . -99.8(2) no
O6 Mo2 O9 Mo3 . . 60.0(4) no
O5 Mo2 O9 Mo3 . . 162.30(10) no
O8 Mo2 O9 Mo3 . . -2.40(10) no
O3 Mo2 O9 Mo3 . . 90.40(10) no
O12 Mo3 O9 P1 . 2 -80.1(3) no
O11 Mo3 O9 P1 . 2 138.2(5) no
O10 Mo3 O9 P1 . 2 17.9(2) no
O8 Mo3 O9 P1 . 2 175.0(3) no
O2 Mo3 O9 P1 . 2 97.1(2) no
O12 Mo3 O9 Mo2 . . 107.4(2) no
O11 Mo3 O9 Mo2 . . -34.4(6) no
O10 Mo3 O9 Mo2 . . -154.70(10) no
O8 Mo3 O9 Mo2 . . 2.50(10) no
O2 Mo3 O9 Mo2 . . -75.50(10) no
O12 Mo3 O10 Mo3 . 2 115.70(10) no
O11 Mo3 O10 Mo3 . 2 -139.10(10) no
O8 Mo3 O10 Mo3 . 2 -14.6(2) no
O9 Mo3 O10 Mo3 . 2 28.41(8) no
O2 Mo3 O10 Mo3 . 2 -58.99(8) no
C2' N1 C1 C2 . . -61.0(10) no
C2 N1' C1' C2' . . 57(2) no
C1' N1' C2 C1 . . -54(2) no
C1' N1' C2 C3 . . 175.0(10) no
N1 C1 C2 N1' . . 54.0(10) no
N1 C1 C2 C3 . . -178.0(10) no
N1' C1' C2' N1 . . -60.0(10) no
N1' C1' C2' C3 . 2_556 175.0(10) no
C1 N1 C2' C1' . . 64.0(10) no
C1 N1 C2' C3 . 2_556 -170.7(9) no
C5 N2 C4 C5 5_666 . -59.2(6) no
N2 C4 C5 N2 . 5_666 56.0(6) no
N2 C4 C5 C6 . . 176.5(4) no
